data_7150838
loop_
_publ_author_name
'Anegundi, Ramakrishna I.'
'Puranik, Vedavati G.'
'Hotha, Srinivas'

_publ_section_title
;
 Synthesis of 1,2,3-triazole and 1,2,3,4-tetrazole-fused glycosides and
 nucleosides by an intramolecular 1,3-dipolar cycloaddition reaction
;
_journal_issue 4
_journal_name_full 'Organic &amp;  Biomolecular Chemistry'
_journal_page_first 779
_journal_page_last 786
_journal_paper_doi 10.1039/b716996e
_journal_volume 6
_journal_year 2008
_chemical_formula_moiety 'C14 H15 N5 O6. 0.15H2O'
_chemical_formula_sum 'C14 H15.3 N5 O6.15'
_chemical_formula_weight 351.98
_chemical_melting_point 498
_chemical_name_common 'Tricyclic compounds'
_chemical_name_systematic
;
?
;
_space_group_IT_number 19
_symmetry_cell_setting orthorhombic
_symmetry_space_group_name_Hall 'P 2ac 2ab'
_symmetry_space_group_name_H-M 'P 21 21 21'
_atom_sites_solution_hydrogens geom
_atom_sites_solution_primary direct
_atom_sites_solution_secondary difmap
_audit_creation_method SHELXL-97
_cell_angle_alpha 90.00
_cell_angle_beta 90.00
_cell_angle_gamma 90.00
_cell_formula_units_Z 4
_cell_length_a 5.9329(8)
_cell_length_b 14.5318(19)
_cell_length_c 18.898(3)
_cell_measurement_reflns_used 691
_cell_measurement_temperature 566(2)
_cell_measurement_theta_max 27.46
_cell_measurement_theta_min 2.57
_cell_volume 1629.3(4)
_computing_cell_refinement 'BRUKER SAINT'
_computing_data_collection 'BRUKER SMART'
_computing_data_reduction 'BRUKER SAINT'
_computing_molecular_graphics SHELXTL
_computing_publication_material SHELXTL
_computing_structure_refinement 'SHELXL-97 (Sheldrick, 1997)'
_computing_structure_solution 'SHELXS-97 (Sheldrick, 1990)'
_diffrn_ambient_temperature 566(2)
_diffrn_measured_fraction_theta_full 0.999
_diffrn_measured_fraction_theta_max 0.999
_diffrn_measurement_device ' Bruker Smart APEX'
_diffrn_measurement_device_type ' CCD Area Detector'
_diffrn_measurement_method 'Omega Scan'
_diffrn_radiation_monochromator graphite
_diffrn_radiation_source 'fine-focus sealed tube'
_diffrn_radiation_type MoK\a
_diffrn_radiation_wavelength 0.71073
_diffrn_reflns_av_R_equivalents 0.1045
_diffrn_reflns_av_sigmaI/netI 0.1460
_diffrn_reflns_limit_h_max 7
_diffrn_reflns_limit_h_min -6
_diffrn_reflns_limit_k_max 17
_diffrn_reflns_limit_k_min -12
_diffrn_reflns_limit_l_max 22
_diffrn_reflns_limit_l_min -22
_diffrn_reflns_number 8097
_diffrn_reflns_theta_full 25.00
_diffrn_reflns_theta_max 25.00
_diffrn_reflns_theta_min 1.77
_exptl_absorpt_coefficient_mu 0.114
_exptl_absorpt_correction_T_max 0.9937
_exptl_absorpt_correction_T_min 0.9770
_exptl_absorpt_correction_type multi-scan
_exptl_absorpt_process_details 'Bruker SADABS'
_exptl_crystal_colour colourless
_exptl_crystal_density_diffrn 1.434
_exptl_crystal_density_method 'not measured'
_exptl_crystal_description needles
_exptl_crystal_F_000 734
_exptl_crystal_size_max 0.20
_exptl_crystal_size_mid 0.07
_exptl_crystal_size_min 0.06
_refine_diff_density_max 0.189
_refine_diff_density_min -0.179
_refine_diff_density_rms 0.046
_refine_ls_abs_structure_details 'Flack H D (1983), Acta Cryst. A39, 876-881'
_refine_ls_abs_structure_Flack -4(3)
_refine_ls_extinction_method none
_refine_ls_goodness_of_fit_ref 0.977
_refine_ls_hydrogen_treatment riding
_refine_ls_matrix_type full
_refine_ls_number_parameters 236
_refine_ls_number_reflns 2861
_refine_ls_number_restraints 0
_refine_ls_restrained_S_all 0.977
_refine_ls_R_factor_all 0.1687
_refine_ls_R_factor_gt 0.0607
_refine_ls_shift/su_max 0.000
_refine_ls_shift/su_mean 0.000
_refine_ls_structure_factor_coef Fsqd
_refine_ls_weighting_details 'calc w=1/[\s^2^(Fo^2^)+(0.0469P)^2^+0.4528P] where P=(Fo^2^+2Fc^2^)/3'
_refine_ls_weighting_scheme calc
_refine_ls_wR_factor_gt 0.1058
_refine_ls_wR_factor_ref 0.1471
_reflns_number_gt 1360
_reflns_number_total 2861
_reflns_threshold_expression >2sigma(I)
_cod_data_source_file b716996e.txt
_cod_data_source_block compound12c-ria401u
_cod_depositor_comments
;
The following automatic conversions were performed:
'_symmetry_cell_setting' value 'Orthorhombic' changed to 'orthorhombic'
according to '/home/saulius/struct/CIF-dictionaries/cif_core.dic'
dictionary named 'cif_core.dic' version 2.4.1 from 2010-06-29.

Automatic conversion script
Id: cif_fix_enum 1527 2010-12-29 10:47:43Z saulius 
;
_cod_original_sg_symbol_H-M P212121
_cod_database_code 7150838

loop_
_symmetry_equiv_pos_as_xyz
'x, y, z'
'-x+1/2, -y, z+1/2'
'-x, y+1/2, -z+1/2'
'x+1/2, -y+1/2, -z'

loop_
_atom_site_label
_atom_site_type_symbol
_atom_site_fract_x
_atom_site_fract_y
_atom_site_fract_z
_atom_site_U_iso_or_equiv
_atom_site_adp_type
_atom_site_occupancy
_atom_site_symmetry_multiplicity
_atom_site_calc_flag
_atom_site_refinement_flags
_atom_site_disorder_assembly
_atom_site_disorder_group
O1 O 0.2166(5) 1.0080(3) 0.08830(17) 0.0505(10) Uani 1 1 d . . .
O2 O 0.6779(7) 1.0396(3) 0.1456(2) 0.0799(14) Uani 1 1 d . . .
O3 O 0.5085(6) 0.8235(3) 0.0800(2) 0.0695(12) Uani 1 1 d . . .
O4 O 0.4322(8) 0.7309(3) 0.1704(3) 0.0805(14) Uani 1 1 d . . .
O5 O -0.0493(7) 0.8306(3) 0.2148(2) 0.0730(13) Uani 1 1 d . . .
O6 O -0.0757(8) 1.0400(3) 0.3938(2) 0.0870(15) Uani 1 1 d . . .
N1 N 0.3401(10) 1.3059(4) 0.1196(3) 0.0736(16) Uani 1 1 d . . .
N2 N 0.2770(8) 1.2500(4) 0.0673(3) 0.0657(14) Uani 1 1 d . . .
N3 N 0.4329(8) 1.1834(3) 0.0638(2) 0.0528(12) Uani 1 1 d . . .
N4 N 0.1687(7) 0.9588(3) 0.2042(2) 0.0518(12) Uani 1 1 d . . .
N5 N -0.0505(8) 0.9368(3) 0.3038(2) 0.0595(14) Uani 1 1 d . . .
H5 H -0.1376 0.9011 0.3277 0.071 Uiso 1 1 calc R . .
C1 C 0.2465(8) 0.9299(4) 0.1337(3) 0.0492(15) Uani 1 1 d . . .
H1 H 0.1486 0.8801 0.1170 0.059 Uiso 1 1 calc R . .
C2 C 0.4901(8) 0.8993(4) 0.1261(3) 0.0577(17) Uani 1 1 d . . .
H2 H 0.5581 0.8861 0.1722 0.069 Uiso 1 1 calc R . .
C3 C 0.6047(9) 0.9784(4) 0.0904(3) 0.0641(17) Uani 1 1 d . . .
H3 H 0.7314 0.9577 0.0612 0.077 Uiso 1 1 calc R . .
C4 C 0.4137(9) 1.0149(4) 0.0455(3) 0.0546(15) Uani 1 1 d . . .
H4 H 0.3939 0.9709 0.0067 0.066 Uiso 1 1 calc R . .
C5 C 0.4167(10) 1.1087(4) 0.0122(3) 0.0615(17) Uani 1 1 d . . .
H5A H 0.5437 1.1126 -0.0199 0.074 Uiso 1 1 calc R . .
H5B H 0.2802 1.1167 -0.0153 0.074 Uiso 1 1 calc R . .
C6 C 0.5290(12) 1.2718(4) 0.1490(3) 0.0707(19) Uani 1 1 d . . .
H6 H 0.6042 1.2973 0.1874 0.085 Uiso 1 1 calc R . .
C7 C 0.5938(10) 1.1942(4) 0.1138(3) 0.0586(16) Uani 1 1 d . . .
C8 C 0.7749(9) 1.1262(4) 0.1230(4) 0.087(2) Uani 1 1 d . . .
H8A H 0.8547 1.1178 0.0787 0.104 Uiso 1 1 calc R . .
H8B H 0.8816 1.1479 0.1581 0.104 Uiso 1 1 calc R . .
C9 C 0.4787(10) 0.7414(5) 0.1088(4) 0.0691(19) Uani 1 1 d . . .
C10 C 0.5096(12) 0.6670(5) 0.0560(4) 0.099(3) Uani 1 1 d . . .
H10A H 0.4213 0.6145 0.0695 0.149 Uiso 1 1 calc R . .
H10B H 0.6658 0.6500 0.0540 0.149 Uiso 1 1 calc R . .
H10C H 0.4615 0.6882 0.0103 0.149 Uiso 1 1 calc R . .
C11 C 0.2242(11) 1.0415(5) 0.2319(3) 0.083(2) Uani 1 1 d . . .
H11 H 0.3254 1.0777 0.2067 0.100 Uiso 1 1 calc R . .
C12 C 0.1437(12) 1.0756(5) 0.2934(3) 0.089(2) Uani 1 1 d . . .
H12 H 0.1817 1.1347 0.3079 0.107 Uiso 1 1 calc R . .
C13 C -0.0008(11) 1.0195(4) 0.3359(4) 0.0683(19) Uani 1 1 d . . .
C14 C 0.0188(9) 0.9020(4) 0.2385(3) 0.0507(15) Uani 1 1 d . . .
O7 O 0.965(5) 0.7262(19) 0.0875(16) 0.092(9) Uani 0.15 1 d P . .

loop_
_atom_site_aniso_label
_atom_site_aniso_U_11
_atom_site_aniso_U_22
_atom_site_aniso_U_33
_atom_site_aniso_U_23
_atom_site_aniso_U_13
_atom_site_aniso_U_12
O1 0.044(2) 0.059(3) 0.048(2) 0.009(2) 0.0068(19) 0.0078(18)
O2 0.055(3) 0.054(3) 0.130(4) 0.020(3) -0.024(3) -0.001(2)
O3 0.095(3) 0.038(2) 0.076(3) 0.012(2) 0.019(2) 0.011(2)
O4 0.095(4) 0.060(3) 0.086(3) 0.011(3) -0.002(3) 0.011(2)
O5 0.082(3) 0.055(3) 0.082(3) -0.003(3) 0.022(2) -0.019(2)
O6 0.116(4) 0.109(4) 0.036(2) 0.002(3) 0.010(3) -0.004(3)
N1 0.083(4) 0.069(4) 0.069(4) -0.019(3) 0.015(3) 0.018(3)
N2 0.073(4) 0.062(3) 0.062(3) 0.005(3) 0.002(3) 0.024(3)
N3 0.056(3) 0.052(3) 0.051(3) 0.006(3) 0.011(3) 0.007(3)
N4 0.054(3) 0.057(3) 0.044(3) 0.005(3) -0.003(2) -0.017(2)
N5 0.060(3) 0.070(4) 0.048(3) 0.016(3) 0.003(2) -0.015(3)
C1 0.058(4) 0.054(4) 0.036(3) 0.008(3) -0.001(3) -0.008(3)
C2 0.040(3) 0.056(4) 0.076(4) 0.022(4) 0.006(3) 0.007(3)
C3 0.041(3) 0.054(4) 0.098(5) -0.010(4) 0.010(4) 0.001(3)
C4 0.066(4) 0.043(4) 0.055(3) 0.015(3) 0.020(3) 0.003(3)
C5 0.079(4) 0.062(4) 0.043(3) -0.012(4) 0.018(3) 0.006(4)
C6 0.079(5) 0.065(5) 0.068(5) -0.007(4) -0.004(4) -0.001(4)
C7 0.042(4) 0.058(4) 0.076(4) 0.004(4) 0.007(4) -0.004(3)
C8 0.044(4) 0.061(4) 0.156(7) 0.015(5) -0.010(4) -0.003(3)
C9 0.074(5) 0.069(5) 0.064(5) 0.010(5) 0.002(4) 0.007(4)
C10 0.131(7) 0.064(5) 0.102(6) -0.014(5) 0.027(5) 0.010(5)
C11 0.103(5) 0.095(6) 0.052(4) 0.003(4) 0.007(4) -0.060(4)
C12 0.132(6) 0.085(5) 0.050(4) -0.018(4) 0.005(5) -0.049(5)
C13 0.083(5) 0.066(5) 0.055(4) 0.004(4) -0.012(4) -0.023(4)
C14 0.054(4) 0.047(4) 0.051(4) 0.006(4) 0.001(3) -0.008(3)
O7 0.10(2) 0.07(2) 0.11(2) -0.02(2) -0.016(19) -0.013(17)

loop_
_atom_type_symbol
_atom_type_description
_atom_type_scat_dispersion_real
_atom_type_scat_dispersion_imag
_atom_type_scat_source
C C 0.0033 0.0016 'International Tables Vol C Tables 4.2.6.8 and 6.1.1.4'
H H 0.0000 0.0000 'International Tables Vol C Tables 4.2.6.8 and 6.1.1.4'
N N 0.0061 0.0033 'International Tables Vol C Tables 4.2.6.8 and 6.1.1.4'
O O 0.0106 0.0060 'International Tables Vol C Tables 4.2.6.8 and 6.1.1.4'

loop_
_geom_angle_atom_site_label_1
_geom_angle_atom_site_label_2
_geom_angle_atom_site_label_3
_geom_angle
_geom_angle_site_symmetry_1
_geom_angle_site_symmetry_3
_geom_angle_publ_flag
C4 O1 C1 107.1(3) . . ?
C3 O2 C8 116.3(5) . . ?
C9 O3 C2 116.2(5) . . ?
N2 N1 C6 108.4(5) . . ?
N1 N2 N3 106.4(4) . . ?
N2 N3 C7 111.6(5) . . ?
N2 N3 C5 121.6(5) . . ?
C7 N3 C5 126.8(5) . . ?
C11 N4 C14 120.6(5) . . ?
C11 N4 C1 121.9(5) . . ?
C14 N4 C1 117.3(5) . . ?
C13 N5 C14 129.9(5) . . ?
C13 N5 H5 115.0 . . ?
C14 N5 H5 115.0 . . ?
O1 C1 N4 106.1(4) . . ?
O1 C1 C2 107.0(4) . . ?
N4 C1 C2 117.9(5) . . ?
O1 C1 H1 108.5 . . ?
N4 C1 H1 108.5 . . ?
C2 C1 H1 108.5 . . ?
O3 C2 C3 106.7(5) . . ?
O3 C2 C1 111.2(5) . . ?
C3 C2 C1 104.5(5) . . ?
O3 C2 H2 111.4 . . ?
C3 C2 H2 111.4 . . ?
C1 C2 H2 111.4 . . ?
O2 C3 C2 106.6(5) . . ?
O2 C3 C4 114.6(4) . . ?
C2 C3 C4 100.5(4) . . ?
O2 C3 H3 111.5 . . ?
C2 C3 H3 111.5 . . ?
C4 C3 H3 111.5 . . ?
O1 C4 C5 108.2(4) . . ?
O1 C4 C3 105.7(4) . . ?
C5 C4 C3 123.0(5) . . ?
O1 C4 H4 106.3 . . ?
C5 C4 H4 106.3 . . ?
C3 C4 H4 106.3 . . ?
N3 C5 C4 113.3(4) . . ?
N3 C5 H5A 108.9 . . ?
C4 C5 H5A 108.9 . . ?
N3 C5 H5B 108.9 . . ?
C4 C5 H5B 108.9 . . ?
H5A C5 H5B 107.7 . . ?
N1 C6 C7 109.8(6) . . ?
N1 C6 H6 125.1 . . ?
C7 C6 H6 125.1 . . ?
N3 C7 C6 103.7(5) . . ?
N3 C7 C8 121.4(6) . . ?
C6 C7 C8 134.8(7) . . ?
O2 C8 C7 109.2(5) . . ?
O2 C8 H8A 109.8 . . ?
C7 C8 H8A 109.8 . . ?
O2 C8 H8B 109.8 . . ?
C7 C8 H8B 109.8 . . ?
H8A C8 H8B 108.3 . . ?
O4 C9 O3 122.7(6) . . ?
O4 C9 C10 125.8(7) . . ?
O3 C9 C10 111.4(6) . . ?
C9 C10 H10A 109.5 . . ?
C9 C10 H10B 109.5 . . ?
H10A C10 H10B 109.5 . . ?
C9 C10 H10C 109.5 . . ?
H10A C10 H10C 109.5 . . ?
H10B C10 H10C 109.5 . . ?
C12 C11 N4 124.9(6) . . ?
C12 C11 H11 117.5 . . ?
N4 C11 H11 117.5 . . ?
C11 C12 C13 119.1(6) . . ?
C11 C12 H12 120.4 . . ?
C13 C12 H12 120.4 . . ?
O6 C13 N5 122.1(6) . . ?
O6 C13 C12 125.7(6) . . ?
N5 C13 C12 112.2(6) . . ?
O5 C14 N4 124.1(5) . . ?
O5 C14 N5 122.9(5) . . ?
N4 C14 N5 113.0(5) . . ?

loop_
_geom_bond_atom_site_label_1
_geom_bond_atom_site_label_2
_geom_bond_distance
_geom_bond_site_symmetry_2
_geom_bond_publ_flag
O1 C4 1.425(5) . ?
O1 C1 1.434(6) . ?
O2 C3 1.438(6) . ?
O2 C8 1.448(7) . ?
O3 C9 1.323(7) . ?
O3 C2 1.408(6) . ?
O4 C9 1.206(6) . ?
O5 C14 1.201(6) . ?
O6 C13 1.218(7) . ?
N1 N2 1.332(6) . ?
N1 C6 1.345(7) . ?
N2 N3 1.341(6) . ?
N3 C7 1.353(7) . ?
N3 C5 1.461(6) . ?
N4 C11 1.352(7) . ?
N4 C14 1.375(6) . ?
N4 C1 1.471(6) . ?
N5 C13 1.378(7) . ?
N5 C14 1.396(6) . ?
N5 H5 0.8600 . ?
C1 C2 1.519(7) . ?
C1 H1 0.9800 . ?
C2 C3 1.496(7) . ?
C2 H2 0.9800 . ?
C3 C4 1.512(7) . ?
C3 H3 0.9800 . ?
C4 C5 1.501(7) . ?
C4 H4 0.9800 . ?
C5 H5A 0.9700 . ?
C5 H5B 0.9700 . ?
C6 C7 1.364(7) . ?
C6 H6 0.9300 . ?
C7 C8 1.470(8) . ?
C8 H8A 0.9700 . ?
C8 H8B 0.9700 . ?
C9 C10 1.483(8) . ?
C10 H10A 0.9600 . ?
C10 H10B 0.9600 . ?
C10 H10C 0.9600 . ?
C11 C12 1.351(8) . ?
C11 H11 0.9300 . ?
C12 C13 1.430(8) . ?
C12 H12 0.9300 . ?

loop_
_geom_torsion_atom_site_label_1
_geom_torsion_atom_site_label_2
_geom_torsion_atom_site_label_3
_geom_torsion_atom_site_label_4
_geom_torsion
_geom_torsion_site_symmetry_1
_geom_torsion_site_symmetry_2
_geom_torsion_site_symmetry_3
_geom_torsion_site_symmetry_4
_geom_torsion_publ_flag
C6 N1 N2 N3 -1.9(6) . . . . ?
N1 N2 N3 C7 1.2(6) . . . . ?
N1 N2 N3 C5 179.5(4) . . . . ?
C4 O1 C1 N4 136.8(4) . . . . ?
C4 O1 C1 C2 10.1(5) . . . . ?
C11 N4 C1 O1 -43.9(7) . . . . ?
C14 N4 C1 O1 130.1(4) . . . . ?
C11 N4 C1 C2 76.0(7) . . . . ?
C14 N4 C1 C2 -110.1(5) . . . . ?
C9 O3 C2 C3 160.9(5) . . . . ?
C9 O3 C2 C1 -85.7(6) . . . . ?
O1 C1 C2 O3 -99.9(5) . . . . ?
N4 C1 C2 O3 140.7(5) . . . . ?
O1 C1 C2 C3 14.9(6) . . . . ?
N4 C1 C2 C3 -104.5(6) . . . . ?
C8 O2 C3 C2 -174.2(4) . . . . ?
C8 O2 C3 C4 -64.0(6) . . . . ?
O3 C2 C3 O2 -154.2(4) . . . . ?
C1 C2 C3 O2 87.9(5) . . . . ?
O3 C2 C3 C4 86.0(5) . . . . ?
C1 C2 C3 C4 -31.9(6) . . . . ?
C1 O1 C4 C5 -164.7(4) . . . . ?
C1 O1 C4 C3 -31.3(5) . . . . ?
O2 C3 C4 O1 -74.5(5) . . . . ?
C2 C3 C4 O1 39.3(5) . . . . ?
O2 C3 C4 C5 50.2(7) . . . . ?
C2 C3 C4 C5 164.0(5) . . . . ?
N2 N3 C5 C4 -122.4(5) . . . . ?
C7 N3 C5 C4 55.6(7) . . . . ?
O1 C4 C5 N3 63.1(6) . . . . ?
C3 C4 C5 N3 -60.5(7) . . . . ?
N2 N1 C6 C7 2.0(7) . . . . ?
N2 N3 C7 C6 0.0(6) . . . . ?
C5 N3 C7 C6 -178.2(5) . . . . ?
N2 N3 C7 C8 176.2(5) . . . . ?
C5 N3 C7 C8 -1.9(8) . . . . ?
N1 C6 C7 N3 -1.2(7) . . . . ?
N1 C6 C7 C8 -176.6(7) . . . . ?
C3 O2 C8 C7 87.5(7) . . . . ?
N3 C7 C8 O2 -64.6(8) . . . . ?
C6 C7 C8 O2 110.2(7) . . . . ?
C2 O3 C9 O4 2.0(8) . . . . ?
C2 O3 C9 C10 -178.1(5) . . . . ?
C14 N4 C11 C12 0.4(10) . . . . ?
C1 N4 C11 C12 174.2(6) . . . . ?
N4 C11 C12 C13 4.0(11) . . . . ?
C14 N5 C13 O6 179.9(5) . . . . ?
C14 N5 C13 C12 0.2(9) . . . . ?
C11 C12 C13 O6 176.2(7) . . . . ?
C11 C12 C13 N5 -4.1(9) . . . . ?
C11 N4 C14 O5 174.9(6) . . . . ?
C1 N4 C14 O5 0.9(8) . . . . ?
C11 N4 C14 N5 -4.0(7) . . . . ?
C1 N4 C14 N5 -178.0(4) . . . . ?
C13 N5 C14 O5 -175.1(6) . . . . ?
C13 N5 C14 N4 3.8(8) . . . . ?
